data_1514192
loop_
_publ_author_name
'Taylor, Rupert G D'
'Carta, Mariolino'
'Bezzu, C Grazia'
'Walker, Jonathan'
'Msayib, Kadhum J'
'Kariuki, Benson M'
'McKeown, Neil B'

_publ_section_title
;
 Triptycene-based organic molecules of intrinsic microporosity.
;
_journal_issue 7
_journal_name_full 'Organic letters'
_journal_page_first 1848
_journal_page_last 1851
_journal_paper_doi 10.1021/ol500591q
_journal_volume 16
_journal_year 2014
_chemical_formula_moiety 'C38 H46 O2'
_chemical_formula_sum 'C38 H46 O2'
_chemical_formula_weight 534.75
_chemical_name_systematic
;
 ?
;
_space_group_crystal_system monoclinic
_space_group_IT_number 14
_space_group_name_Hall '-P 2ybc'
_space_group_name_H-M_alt 'P 1 21/c 1'
_symmetry_space_group_name_Hall '-P 2ybc'
_symmetry_space_group_name_H-M 'P 1 21/c 1'
_atom_sites_solution_hydrogens geom
_audit_creation_method SHELXL-2013
_cell_angle_alpha 90
_cell_angle_beta 104.109(4)
_cell_angle_gamma 90
_cell_formula_units_Z 4
_cell_length_a 13.8840(12)
_cell_length_b 8.9553(8)
_cell_length_c 24.8969(15)
_cell_measurement_reflns_used 1739
_cell_measurement_temperature 150(2)
_cell_measurement_theta_max 20.79
_cell_measurement_theta_min 2.73
_cell_volume 3002.2(4)
_computing_cell_refinement 'HKL Scalepack (Otwinowski & Minor 1997)'
_computing_data_collection 'Collect (Bruker AXS BV, 1997-2004)'
_computing_data_reduction 'HKL Denzo and Scalepack (Otwinowski & Minor 1997)'
_computing_molecular_graphics 'Ortep-3 for Windows (Farrugia, 1997)'
_computing_publication_material 'WinGX publication routines (Farrugia, 1999)'
_computing_structure_refinement 'SHELXL-2013 (Sheldrick, 2013)'
_computing_structure_solution 'SHELXS-97 (Sheldrick, 1990)'
_diffrn_ambient_temperature 150(2)
_diffrn_measured_fraction_theta_full 0.576
_diffrn_measured_fraction_theta_max 0.997
_diffrn_measurement_device_type 'Kappa CCD diffractometer'
_diffrn_measurement_method 'CCD slices'
_diffrn_radiation_type MoK\a
_diffrn_radiation_wavelength 0.71073
_diffrn_reflns_av_R_equivalents 0.1234
_diffrn_reflns_av_unetI/netI 0.1356
_diffrn_reflns_Laue_measured_fraction_full 0.576
_diffrn_reflns_Laue_measured_fraction_max 0.997
_diffrn_reflns_limit_h_max 13
_diffrn_reflns_limit_h_min -13
_diffrn_reflns_limit_k_max 8
_diffrn_reflns_limit_k_min -8
_diffrn_reflns_limit_l_max 24
_diffrn_reflns_limit_l_min -24
_diffrn_reflns_number 5989
_diffrn_reflns_point_group_measured_fraction_full 0.576
_diffrn_reflns_point_group_measured_fraction_max 0.997
_diffrn_reflns_theta_full 25.242
_diffrn_reflns_theta_max 20.797
_diffrn_reflns_theta_min 2.732
_exptl_absorpt_coefficient_mu 0.071
_exptl_absorpt_correction_T_max 0.985
_exptl_absorpt_correction_T_min 0.979
_exptl_absorpt_correction_type empirical
_exptl_absorpt_process_details Denzo/scalepack
_exptl_crystal_colour colourless
_exptl_crystal_density_diffrn 1.183
_exptl_crystal_description block
_exptl_crystal_F_000 1160
_exptl_crystal_size_max 0.300
_exptl_crystal_size_mid 0.250
_exptl_crystal_size_min 0.220
_refine_diff_density_max 0.333
_refine_diff_density_min -0.305
_refine_diff_density_rms 0.065
_refine_ls_extinction_method none
_refine_ls_goodness_of_fit_ref 1.056
_refine_ls_hydrogen_treatment constr
_refine_ls_matrix_type full
_refine_ls_number_parameters 390
_refine_ls_number_reflns 3132
_refine_ls_number_restraints 66
_refine_ls_restrained_S_all 1.048
_refine_ls_R_factor_all 0.1763
_refine_ls_R_factor_gt 0.1006
_refine_ls_shift/su_max 0.000
_refine_ls_shift/su_mean 0.000
_refine_ls_structure_factor_coef Fsqd
_refine_ls_weighting_details 'w=1/[\s^2^(Fo^2^)+(0.1295P)^2^+0.0657P] where P=(Fo^2^+2Fc^2^)/3'
_refine_ls_weighting_scheme calc
_refine_ls_wR_factor_gt 0.2200
_refine_ls_wR_factor_ref 0.2538
_reflns_Friedel_coverage 0.000
_reflns_number_gt 1739
_reflns_number_total 3132
_reflns_threshold_expression 'I > 2\s(I)'
_cod_data_source_file ol500591q_si_002.cif
_cod_data_source_block nbm1212
_cod_depositor_comments
;
The following automatic conversions were performed:

'_exptl_absorpt_correction_type' value 'Empirical' changed to
'empirical' according to
/usr/data/users/saulius/automatic-downloads/rss-feeds/ACS/lib/dictionaries/cif_core.dic
dictionary named 'cif_core.dic' version 2.4.2 from 2011-04-26.

Automatic conversion script
Id: cif_fix_values 2281 2013-09-26 08:29:07Z andrius 

 Adding full bibliography for
 ./tmp-cod-update-bibliographies-8800/cifs/1514192.cif.
;
_cod_database_code 1514192
_shelx_space_group_comment
;
The symmetry employed for this shelxl refinement is uniquely defined
by the following loop, which should always be used as a source of
symmetry information in preference to the above space-group names.
They are only intended as comments.
;
_shelx_estimated_absorpt_t_min 0.979
_shelx_estimated_absorpt_t_max 0.985
_shelxl_version_number 2013-4

loop_
_space_group_symop_operation_xyz
'x, y, z'
'-x, y+1/2, -z+1/2'
'-x, -y, -z'
'x, -y-1/2, z-1/2'

loop_
_atom_site_label
_atom_site_type_symbol
_atom_site_fract_x
_atom_site_fract_y
_atom_site_fract_z
_atom_site_U_iso_or_equiv
_atom_site_adp_type
_atom_site_occupancy
_atom_site_site_symmetry_order
_atom_site_calc_flag
_atom_site_refinement_flags_posn
_atom_site_refinement_flags_adp
_atom_site_refinement_flags_occupancy
_atom_site_disorder_assembly
_atom_site_disorder_group
C1 C -0.0470(6) 0.3396(10) 0.6777(3) 0.044(2) Uani 1 1 d . . . . .
C2 C 0.0467(6) 0.3591(9) 0.6673(3) 0.048(2) Uani 1 1 d . . . . .
H2 H 0.0653 0.4523 0.6546 0.058 Uiso 1 1 calc R U . . .
C3 C 0.1123(5) 0.2385(9) 0.6761(3) 0.041(2) Uani 1 1 d . . . . .
C4 C 0.0830(5) 0.1027(9) 0.6932(3) 0.041(2) Uani 1 1 d . . . . .
C5 C -0.0109(6) 0.0837(9) 0.7017(3) 0.045(2) Uani 1 1 d . . . . .
H5 H -0.0305 -0.0106 0.7130 0.054 Uiso 1 1 calc R U . . .
C6 C -0.0752(6) 0.2015(10) 0.6938(3) 0.047(2) Uani 1 1 d . . . . .
C7 C -0.0919(6) 0.5952(9) 0.6544(3) 0.065(2) Uani 1 1 d . . . . .
H7A H -0.0317 0.6310 0.6805 0.098 Uiso 1 1 calc R U . . .
H7B H -0.1466 0.6648 0.6540 0.098 Uiso 1 1 calc R U . . .
H7C H -0.0801 0.5890 0.6172 0.098 Uiso 1 1 calc R U . . .
C8 C -0.2090(5) 0.0561(9) 0.7140(3) 0.059(2) Uani 1 1 d . . . . .
H8A H -0.2118 -0.0147 0.6836 0.088 Uiso 1 1 calc R U . . .
H8B H -0.2758 0.0695 0.7198 0.088 Uiso 1 1 calc R U . . .
H8C H -0.1647 0.0172 0.7479 0.088 Uiso 1 1 calc R U . . .
C9 C 0.2162(5) 0.2351(8) 0.6649(3) 0.042(2) Uani 1 1 d . . . . .
H9 H 0.2370 0.3333 0.6522 0.051 Uiso 1 1 calc R U . . .
C10 C 0.1606(5) -0.0178(8) 0.6978(3) 0.042(2) Uani 1 1 d . . . . .
H10 H 0.1396 -0.1158 0.7105 0.051 Uiso 1 1 calc R U . . .
C11 C 0.2117(5) 0.1103(9) 0.6228(3) 0.038(2) Uani 1 1 d . . . . .
C12 C 0.2337(5) 0.1179(8) 0.5717(3) 0.0385(19) Uani 1 1 d . . . . .
H12 H 0.2592 0.2086 0.5610 0.046 Uiso 1 1 calc R U . . .
C13 C 0.2199(5) -0.0027(10) 0.5352(3) 0.045(2) Uani 1 1 d . . . . .
C14 C 0.1783(5) -0.1343(10) 0.5497(3) 0.045(2) Uani 1 1 d . . . . .
C15 C 0.1598(5) -0.1448(9) 0.6032(3) 0.047(2) Uani 1 1 d . . . . .
H15 H 0.1336 -0.2348 0.6141 0.056 Uiso 1 1 calc R U . . .
C16 C 0.1795(5) -0.0245(9) 0.6401(3) 0.042(2) Uani 1 1 d . . . . .
C17 C 0.2498(6) 0.0127(9) 0.4803(3) 0.056(2) Uani 1 1 d D . . . .
C18 C 0.2578(13) -0.1408(15) 0.4544(9) 0.056(4) Uani 0.441(12) 1 d D U P A 1
H18A H 0.3150 -0.1968 0.4769 0.067 Uiso 0.441(12) 1 calc R U P A 1
H18B H 0.2672 -0.1294 0.4165 0.067 Uiso 0.441(12) 1 calc R U P A 1
C19 C 0.1605(13) -0.224(3) 0.4529(5) 0.056(4) Uani 0.441(12) 1 d D U P A 1
H19A H 0.1588 -0.3165 0.4307 0.068 Uiso 0.441(12) 1 calc R U P A 1
H19B H 0.1041 -0.1610 0.4339 0.068 Uiso 0.441(12) 1 calc R U P A 1
C18A C 0.2019(14) -0.1181(12) 0.4421(5) 0.057(4) Uani 0.559(12) 1 d D U P A 2
H18C H 0.1309 -0.0938 0.4268 0.068 Uiso 0.559(12) 1 calc R U P A 2
H18D H 0.2335 -0.1220 0.4105 0.068 Uiso 0.559(12) 1 calc R U P A 2
C19A C 0.2079(12) -0.2757(14) 0.4678(6) 0.059(4) Uani 0.559(12) 1 d D U P A 2
H19C H 0.1805 -0.3511 0.4390 0.071 Uiso 0.559(12) 1 calc R U P A 2
H19D H 0.2776 -0.3021 0.4856 0.071 Uiso 0.559(12) 1 calc R U P A 2
C20 C 0.1458(6) -0.2679(9) 0.5107(3) 0.054(2) Uani 1 1 d D . . . .
C21 C 0.3628(6) 0.0368(12) 0.4926(3) 0.094(3) Uani 1 1 d . . . . .
H21A H 0.3970 -0.0529 0.5101 0.141 Uiso 1 1 calc R U . . .
H21B H 0.3814 0.1222 0.5175 0.141 Uiso 1 1 calc R U . . .
H21C H 0.3820 0.0564 0.4579 0.141 Uiso 1 1 calc R U . . .
C22 C 0.1966(7) 0.1364(11) 0.4458(3) 0.090(3) Uani 1 1 d . . . . .
H22A H 0.2189 0.1431 0.4114 0.134 Uiso 1 1 calc R U . . .
H22B H 0.2108 0.2306 0.4662 0.134 Uiso 1 1 calc R U . . .
H22C H 0.1250 0.1171 0.4369 0.134 Uiso 1 1 calc R U . . .
C23 C 0.0310(6) -0.2702(10) 0.4932(3) 0.080(3) Uani 1 1 d . . . . .
H23A H 0.0063 -0.1702 0.4811 0.121 Uiso 1 1 calc R U . . .
H23B H 0.0050 -0.3010 0.5247 0.121 Uiso 1 1 calc R U . . .
H23C H 0.0090 -0.3410 0.4626 0.121 Uiso 1 1 calc R U . . .
C24 C 0.1807(7) -0.4158(10) 0.5374(4) 0.107(4) Uani 1 1 d . . . . .
H24A H 0.1570 -0.4966 0.5109 0.160 Uiso 1 1 calc R U . . .
H24B H 0.1543 -0.4297 0.5702 0.160 Uiso 1 1 calc R U . . .
H24C H 0.2534 -0.4172 0.5485 0.160 Uiso 1 1 calc R U . . .
C25 C 0.2856(6) 0.1791(9) 0.7187(3) 0.044(2) Uani 1 1 d . . . . .
C26 C 0.2546(5) 0.0450(8) 0.7365(3) 0.038(2) Uani 1 1 d . . . . .
C27 C 0.3079(5) -0.0190(8) 0.7861(3) 0.041(2) Uani 1 1 d . . . . .
H27 H 0.2859 -0.1109 0.7980 0.049 Uiso 1 1 calc R U . . .
C28 C 0.3907(5) 0.0474(8) 0.8178(3) 0.0368(19) Uani 1 1 d . . . . .
C29 C 0.4244(5) 0.1829(9) 0.7991(3) 0.044(2) Uani 1 1 d . . . . .
C30 C 0.3734(6) 0.2505(9) 0.7497(3) 0.043(2) Uani 1 1 d . . . . .
H30 H 0.3965 0.3408 0.7372 0.052 Uiso 1 1 calc R U . . .
C31 C 0.5214(5) 0.2608(10) 0.8295(3) 0.054(2) Uani 1 1 d . . . . .
C32 C 0.5481(6) 0.2117(9) 0.8905(3) 0.058(2) Uani 1 1 d . . . . .
H32A H 0.5006 0.2572 0.9096 0.070 Uiso 1 1 calc R U . . .
H32B H 0.6153 0.2488 0.9086 0.070 Uiso 1 1 calc R U . . .
C33 C 0.5458(5) 0.0410(9) 0.8966(3) 0.058(2) Uani 1 1 d . . . . .
H33A H 0.5923 -0.0045 0.8769 0.069 Uiso 1 1 calc R U . . .
H33B H 0.5688 0.0146 0.9363 0.069 Uiso 1 1 calc R U . . .
C34 C 0.4424(5) -0.0230(9) 0.8738(3) 0.046(2) Uani 1 1 d . . . . .
C35 C 0.4548(6) -0.1922(8) 0.8686(3) 0.056(2) Uani 1 1 d . . . . .
H35A H 0.3893 -0.2386 0.8555 0.084 Uiso 1 1 calc R U . . .
H35B H 0.4878 -0.2336 0.9049 0.084 Uiso 1 1 calc R U . . .
H35C H 0.4951 -0.2125 0.8421 0.084 Uiso 1 1 calc R U . . .
C36 C 0.3778(5) 0.0110(9) 0.9147(3) 0.060(2) Uani 1 1 d . . . . .
H36A H 0.3748 0.1193 0.9200 0.090 Uiso 1 1 calc R U . . .
H36B H 0.4069 -0.0369 0.9504 0.090 Uiso 1 1 calc R U . . .
H36C H 0.3105 -0.0276 0.8998 0.090 Uiso 1 1 calc R U . . .
C37 C 0.5133(6) 0.4298(8) 0.8312(3) 0.064(3) Uani 1 1 d . . . . .
H37A H 0.5114 0.4709 0.7945 0.096 Uiso 1 1 calc R U . . .
H37B H 0.5709 0.4702 0.8582 0.096 Uiso 1 1 calc R U . . .
H37C H 0.4524 0.4574 0.8420 0.096 Uiso 1 1 calc R U . . .
C38 C 0.6049(5) 0.2105(8) 0.8012(2) 0.0381(19) Uani 1 1 d . . . . .
H38A H 0.6101 0.1014 0.8022 0.057 Uiso 1 1 calc R U . . .
H38B H 0.6683 0.2542 0.8209 0.057 Uiso 1 1 calc R U . . .
H38C H 0.5885 0.2446 0.7626 0.057 Uiso 1 1 calc R U . . .
O1 O -0.1171(4) 0.4520(7) 0.67101(19) 0.0589(16) Uani 1 1 d . . . . .
O2 O -0.1723(4) 0.1964(6) 0.70028(19) 0.0600(16) Uani 1 1 d . . . . .

loop_
_atom_site_aniso_label
_atom_site_aniso_U_11
_atom_site_aniso_U_22
_atom_site_aniso_U_33
_atom_site_aniso_U_23
_atom_site_aniso_U_13
_atom_site_aniso_U_12
C1 0.047(6) 0.041(6) 0.044(5) -0.005(4) 0.012(4) 0.018(5)
C2 0.059(6) 0.044(6) 0.037(4) -0.002(4) 0.003(4) 0.001(5)
C3 0.053(6) 0.023(5) 0.043(4) 0.004(4) 0.008(4) 0.000(5)
C4 0.036(5) 0.046(6) 0.039(4) -0.004(4) 0.006(4) 0.007(5)
C5 0.038(5) 0.050(6) 0.043(4) 0.004(4) 0.001(4) 0.008(5)
C6 0.037(6) 0.055(7) 0.052(5) 0.010(5) 0.014(4) -0.003(5)
C7 0.083(7) 0.041(6) 0.073(6) 0.008(5) 0.021(5) 0.009(5)
C8 0.052(5) 0.062(6) 0.064(5) 0.021(5) 0.017(4) -0.002(5)
C9 0.043(5) 0.041(5) 0.046(4) -0.008(4) 0.018(4) 0.002(4)
C10 0.046(5) 0.039(5) 0.042(4) 0.007(4) 0.008(4) 0.004(4)
C11 0.037(5) 0.039(6) 0.038(5) 0.003(5) 0.009(3) 0.011(4)
C12 0.035(5) 0.029(5) 0.050(5) -0.001(4) 0.007(4) 0.006(4)
C13 0.048(5) 0.040(6) 0.042(5) 0.012(5) 0.004(4) 0.019(5)
C14 0.047(5) 0.049(6) 0.039(5) 0.003(5) 0.011(4) 0.017(5)
C15 0.052(5) 0.033(5) 0.054(5) 0.002(5) 0.013(4) -0.004(4)
C16 0.035(5) 0.043(6) 0.043(5) 0.005(5) 0.001(4) 0.005(4)
C17 0.068(6) 0.063(7) 0.036(5) 0.006(5) 0.013(4) 0.013(5)
C18 0.054(7) 0.063(6) 0.055(6) -0.009(5) 0.022(6) 0.010(5)
C19 0.055(7) 0.060(7) 0.056(6) -0.016(5) 0.019(5) 0.011(5)
C18A 0.059(7) 0.066(6) 0.050(5) -0.010(5) 0.022(5) 0.011(5)
C19A 0.056(6) 0.066(6) 0.055(5) -0.014(5) 0.013(5) 0.009(5)
C20 0.067(6) 0.056(6) 0.038(4) -0.017(5) 0.010(4) -0.007(5)
C21 0.066(7) 0.150(10) 0.072(6) 0.018(7) 0.028(5) 0.036(7)
C22 0.110(8) 0.107(9) 0.057(5) 0.042(6) 0.031(5) 0.060(7)
C23 0.050(6) 0.095(8) 0.087(6) -0.039(6) -0.001(5) -0.023(6)
C24 0.099(8) 0.054(7) 0.137(9) -0.028(7) -0.030(7) 0.009(6)
C25 0.059(6) 0.039(6) 0.035(4) 0.007(4) 0.014(4) 0.014(5)
C26 0.049(5) 0.027(5) 0.039(5) 0.001(4) 0.012(4) 0.005(4)
C27 0.058(6) 0.035(5) 0.037(4) 0.011(4) 0.027(4) 0.003(4)
C28 0.043(5) 0.030(5) 0.034(4) -0.002(4) 0.003(4) -0.014(4)
C29 0.031(5) 0.053(6) 0.046(5) -0.016(4) 0.005(4) -0.002(4)
C30 0.053(5) 0.041(5) 0.035(4) 0.002(4) 0.007(4) 0.013(5)
C31 0.049(6) 0.062(7) 0.049(5) 0.003(5) 0.007(4) 0.005(5)
C32 0.054(6) 0.061(7) 0.054(5) -0.005(5) 0.002(4) -0.014(5)
C33 0.050(6) 0.069(7) 0.046(5) 0.007(5) -0.004(4) 0.004(5)
C34 0.043(5) 0.054(6) 0.039(4) 0.007(4) 0.003(4) -0.008(4)
C35 0.071(6) 0.032(6) 0.053(5) 0.009(4) -0.006(4) 0.000(5)
C36 0.055(5) 0.073(7) 0.053(5) 0.018(5) 0.016(4) -0.010(5)
C37 0.057(6) 0.028(6) 0.097(6) -0.012(5) -0.001(5) -0.014(4)
C38 0.029(4) 0.044(5) 0.037(4) -0.003(4) 0.000(3) -0.017(4)
O1 0.067(4) 0.051(4) 0.061(3) 0.001(3) 0.020(3) 0.008(3)
O2 0.054(4) 0.060(4) 0.069(4) 0.007(3) 0.020(3) 0.007(3)

loop_
_atom_type_symbol
_atom_type_description
_atom_type_scat_dispersion_real
_atom_type_scat_dispersion_imag
_atom_type_scat_source
C C 0.0033 0.0016 'International Tables Vol C Tables 4.2.6.8 and 6.1.1.4'
H H 0.0000 0.0000 'International Tables Vol C Tables 4.2.6.8 and 6.1.1.4'
O O 0.0106 0.0060 'International Tables Vol C Tables 4.2.6.8 and 6.1.1.4'

loop_
_geom_angle_atom_site_label_1
_geom_angle_atom_site_label_2
_geom_angle_atom_site_label_3
_geom_angle
O1 C1 C6 116.5(7)
O1 C1 C2 123.1(8)
C6 C1 C2 120.4(7)
C3 C2 C1 118.4(8)
C3 C2 H2 120.8
C1 C2 H2 120.8
C4 C3 C2 119.9(7)
C4 C3 C9 113.5(7)
C2 C3 C9 126.4(7)
C5 C4 C3 121.1(7)
C5 C4 C10 125.7(8)
C3 C4 C10 113.2(7)
C6 C5 C4 119.4(8)
C6 C5 H5 120.3
C4 C5 H5 120.3
C5 C6 C1 120.7(7)
C5 C6 O2 125.0(8)
C1 C6 O2 114.3(8)
O1 C7 H7A 109.5
O1 C7 H7B 109.5
H7A C7 H7B 109.5
O1 C7 H7C 109.5
H7A C7 H7C 109.5
H7B C7 H7C 109.5
O2 C8 H8A 109.5
O2 C8 H8B 109.5
H8A C8 H8B 109.5
O2 C8 H8C 109.5
H8A C8 H8C 109.5
H8B C8 H8C 109.5
C11 C9 C25 105.8(6)
C11 C9 C3 104.9(6)
C25 C9 C3 105.4(5)
C11 C9 H9 113.3
C25 C9 H9 113.3
C3 C9 H9 113.3
C4 C10 C16 103.9(5)
C4 C10 C26 105.6(6)
C16 C10 C26 106.9(6)
C4 C10 H10 113.2
C16 C10 H10 113.2
C26 C10 H10 113.2
C12 C11 C16 119.2(7)
C12 C11 C9 128.0(7)
C16 C11 C9 112.8(7)
C11 C12 C13 122.4(7)
C11 C12 H12 118.8
C13 C12 H12 118.8
C12 C13 C14 119.0(7)
C12 C13 C17 119.3(8)
C14 C13 C17 121.7(7)
C13 C14 C15 118.6(7)
C13 C14 C20 124.7(7)
C15 C14 C20 116.7(8)
C16 C15 C14 121.0(7)
C16 C15 H15 119.5
C14 C15 H15 119.5
C11 C16 C15 119.4(6)
C11 C16 C10 113.6(7)
C15 C16 C10 126.8(7)
C22 C17 C13 112.3(6)
C22 C17 C18 120.2(10)
C13 C17 C18 110.9(9)
C22 C17 C21 110.5(7)
C13 C17 C21 108.7(6)
C18 C17 C21 92.0(8)
C22 C17 C18A 97.5(7)
C13 C17 C18A 108.1(8)
C21 C17 C18A 119.4(9)
C17 C18 C19 107.1(14)
C17 C18 H18A 110.3
C19 C18 H18A 110.3
C17 C18 H18B 110.3
C19 C18 H18B 110.3
H18A C18 H18B 108.5
C18 C19 C20 114.4(13)
C18 C19 H19A 108.7
C20 C19 H19A 108.7
C18 C19 H19B 108.7
C20 C19 H19B 108.7
H19A C19 H19B 107.6
C19A C18A C17 117.7(11)
C19A C18A H18C 107.9
C17 C18A H18C 107.9
C19A C18A H18D 107.9
C17 C18A H18D 107.9
H18C C18A H18D 107.2
C20 C19A C18A 105.4(11)
C20 C19A H19C 110.7
C18A C19A H19C 110.7
C20 C19A H19D 110.7
C18A C19A H19D 110.7
H19C C19A H19D 108.8
C24 C20 C19A 95.3(8)
C24 C20 C14 113.0(6)
C19A C20 C14 110.4(8)
C24 C20 C23 108.1(7)
C19A C20 C23 121.3(8)
C14 C20 C23 108.2(6)
C24 C20 C19 121.9(11)
C14 C20 C19 107.8(10)
C23 C20 C19 95.8(8)
C17 C21 H21A 109.5
C17 C21 H21B 109.5
H21A C21 H21B 109.5
C17 C21 H21C 109.5
H21A C21 H21C 109.5
H21B C21 H21C 109.5
C17 C22 H22A 109.5
C17 C22 H22B 109.5
H22A C22 H22B 109.5
C17 C22 H22C 109.5
H22A C22 H22C 109.5
H22B C22 H22C 109.5
C20 C23 H23A 109.5
C20 C23 H23B 109.5
H23A C23 H23B 109.5
C20 C23 H23C 109.5
H23A C23 H23C 109.5
H23B C23 H23C 109.5
C20 C24 H24A 109.5
C20 C24 H24B 109.5
H24A C24 H24B 109.5
C20 C24 H24C 109.5
H24A C24 H24C 109.5
H24B C24 H24C 109.5
C26 C25 C30 120.5(6)
C26 C25 C9 112.7(7)
C30 C25 C9 126.8(7)
C25 C26 C27 119.9(7)
C25 C26 C10 113.7(6)
C27 C26 C10 126.3(7)
C28 C27 C26 121.5(7)
C28 C27 H27 119.3
C26 C27 H27 119.3
C27 C28 C29 118.9(6)
C27 C28 C34 119.1(7)
C29 C28 C34 121.9(6)
C30 C29 C28 121.5(7)
C30 C29 C31 115.5(7)
C28 C29 C31 123.0(7)
C29 C30 C25 117.7(7)
C29 C30 H30 121.2
C25 C30 H30 121.2
C37 C31 C32 105.0(7)
C37 C31 C29 113.7(6)
C32 C31 C29 109.1(6)
C37 C31 C38 111.5(7)
C32 C31 C38 109.7(6)
C29 C31 C38 107.7(6)
C31 C32 C33 112.1(6)
C31 C32 H32A 109.2
C33 C32 H32A 109.2
C31 C32 H32B 109.2
C33 C32 H32B 109.2
H32A C32 H32B 107.9
C34 C33 C32 112.2(6)
C34 C33 H33A 109.2
C32 C33 H33A 109.2
C34 C33 H33B 109.2
C32 C33 H33B 109.2
H33A C33 H33B 107.9
C33 C34 C35 106.8(6)
C33 C34 C28 111.9(6)
C35 C34 C28 111.5(6)
C33 C34 C36 109.0(6)
C35 C34 C36 110.2(6)
C28 C34 C36 107.4(6)
C34 C35 H35A 109.5
C34 C35 H35B 109.5
H35A C35 H35B 109.5
C34 C35 H35C 109.5
H35A C35 H35C 109.5
H35B C35 H35C 109.5
C34 C36 H36A 109.5
C34 C36 H36B 109.5
H36A C36 H36B 109.5
C34 C36 H36C 109.5
H36A C36 H36C 109.5
H36B C36 H36C 109.5
C31 C37 H37A 109.5
C31 C37 H37B 109.5
H37A C37 H37B 109.5
C31 C37 H37C 109.5
H37A C37 H37C 109.5
H37B C37 H37C 109.5
C31 C38 H38A 109.5
C31 C38 H38B 109.5
H38A C38 H38B 109.5
C31 C38 H38C 109.5
H38A C38 H38C 109.5
H38B C38 H38C 109.5
C1 O1 C7 118.6(6)
C6 O2 C8 117.8(6)

loop_
_geom_bond_atom_site_label_1
_geom_bond_atom_site_label_2
_geom_bond_distance
C1 O1 1.381(8)
C1 C6 1.385(10)
C1 C2 1.399(10)
C2 C3 1.395(9)
C2 H2 0.9500
C3 C4 1.383(9)
C3 C9 1.535(10)
C4 C5 1.381(9)
C4 C10 1.509(9)
C5 C6 1.365(10)
C5 H5 0.9500
C6 O2 1.397(8)
C7 O1 1.417(8)
C7 H7A 0.9800
C7 H7B 0.9800
C7 H7C 0.9800
C8 O2 1.428(8)
C8 H8A 0.9800
C8 H8B 0.9800
C8 H8C 0.9800
C9 C11 1.522(9)
C9 C25 1.531(9)
C9 H9 1.0000
C10 C16 1.524(9)
C10 C26 1.528(9)
C10 H10 1.0000
C11 C12 1.381(9)
C11 C16 1.391(9)
C12 C13 1.394(9)
C12 H12 0.9500
C13 C14 1.398(10)
C13 C17 1.530(10)
C14 C15 1.419(9)
C14 C20 1.538(10)
C15 C16 1.399(9)
C15 H15 0.9500
C17 C22 1.483(10)
C17 C18 1.534(9)
C17 C21 1.539(10)
C17 C18A 1.552(9)
C18 C19 1.536(10)
C18 H18A 0.9900
C18 H18B 0.9900
C19 C20 1.550(9)
C19 H19A 0.9900
C19 H19B 0.9900
C18A C19A 1.543(10)
C18A H18C 0.9900
C18A H18D 0.9900
C19A C20 1.530(9)
C19A H19C 0.9900
C19A H19D 0.9900
C20 C24 1.508(10)
C20 C23 1.546(10)
C21 H21A 0.9800
C21 H21B 0.9800
C21 H21C 0.9800
C22 H22A 0.9800
C22 H22B 0.9800
C22 H22C 0.9800
C23 H23A 0.9800
C23 H23B 0.9800
C23 H23C 0.9800
C24 H24A 0.9800
C24 H24B 0.9800
C24 H24C 0.9800
C25 C26 1.384(9)
C25 C30 1.426(9)
C26 C27 1.399(9)
C27 C28 1.361(9)
C27 H27 0.9500
C28 C29 1.418(9)
C28 C34 1.539(9)
C29 C30 1.399(9)
C29 C31 1.542(10)
C30 H30 0.9500
C31 C37 1.520(10)
C31 C32 1.537(9)
C31 C38 1.563(9)
C32 C33 1.537(10)
C32 H32A 0.9900
C32 H32B 0.9900
C33 C34 1.521(9)
C33 H33A 0.9900
C33 H33B 0.9900
C34 C35 1.534(10)
C34 C36 1.544(9)
C35 H35A 0.9800
C35 H35B 0.9800
C35 H35C 0.9800
C36 H36A 0.9800
C36 H36B 0.9800
C36 H36C 0.9800
C37 H37A 0.9800
C37 H37B 0.9800
C37 H37C 0.9800
C38 H38A 0.9800
C38 H38B 0.9800
C38 H38C 0.9800
